data_4123829
loop_
_publ_author_name
'Suess, Alison M.'
'Uehling, Mycah R.'
'Kaminsky, Werner'
'Lalic, Gojko'

_publ_section_title
;
 Mechanism of Copper-Catalyzed Hydroalkylation of Alkynes: An Unexpected
 Role of Dinuclear Copper Complexes.
;
_journal_issue 24
_journal_name_full 'Journal of the American Chemical Society'
_journal_page_first 7747
_journal_page_last 7753
_journal_paper_doi 10.1021/jacs.5b03086
_journal_volume 137
_journal_year 2015
_chemical_formula_moiety 'C54 H77 Cu2 N4, C F3 O3 S, C6 D6'
_chemical_formula_sum 'C61 H77 Cu2 D6 F3 N4 O3 S'
_chemical_formula_weight 1142.49
_chemical_name_common AMS2033
_chemical_name_systematic
;
 AMS2033
;
_space_group_IT_number 2
_symmetry_cell_setting triclinic
_symmetry_Int_Tables_number 2
_symmetry_space_group_name_Hall '-P 1'
_symmetry_space_group_name_H-M 'P -1'
_atom_sites_solution_hydrogens geom
_atom_sites_solution_primary direct
_atom_sites_solution_secondary difmap
_audit_conform_dict_location ftp://ftp.iucr.org/pub/cif_core.dic
_audit_conform_dict_name cif_core.dic
_audit_conform_dict_version 2.4
_audit_creation_date 2014-09-30T11:52:43-00:00
_audit_creation_method 'WinGX routine CIF_UPDATE'
_cell_angle_alpha 77.434(9)
_cell_angle_beta 78.685(10)
_cell_angle_gamma 76.387(9)
_cell_formula_units_Z 2
_cell_length_a 10.6155(16)
_cell_length_b 16.2000(19)
_cell_length_c 18.744(3)
_cell_measurement_reflns_used 217
_cell_measurement_temperature 100(2)
_cell_measurement_theta_max 20
_cell_measurement_theta_min 3
_cell_volume 3021.9(8)
_computing_cell_refinement 'SAINT (Bruker, 2007)'
_computing_data_collection 'APEX2 (Bruker, 2007)'
_computing_data_reduction 'SAINT (Bruker, 2007)'
_computing_molecular_graphics 'ORTEP-3 for Windows (Farrugia, 1997)'
_computing_publication_material 'SHELXL-97 (Sheldrick, 1997)'
_computing_structure_refinement 'SHELXL-97 (Sheldrick, 2008)'
_computing_structure_solution 'SHELXS97 (Sheldrick, 1997)'
_diffrn_ambient_temperature 100(2)
_diffrn_measured_fraction_theta_full 0.985
_diffrn_measured_fraction_theta_max 0.976
_diffrn_measurement_device_type 'Bruker APEXII CCD area-detector'
_diffrn_measurement_method '\f and \w scans'
_diffrn_radiation_monochromator graphite
_diffrn_radiation_type MoK\a
_diffrn_radiation_wavelength 0.71073
_diffrn_reflns_av_R_equivalents 0.1498
_diffrn_reflns_av_unetI/netI 0.2495
_diffrn_reflns_limit_h_max 12
_diffrn_reflns_limit_h_min -12
_diffrn_reflns_limit_k_max 19
_diffrn_reflns_limit_k_min -18
_diffrn_reflns_limit_l_max 22
_diffrn_reflns_limit_l_min 0
_diffrn_reflns_number 10885
_diffrn_reflns_theta_full 25
_diffrn_reflns_theta_max 25.41
_diffrn_reflns_theta_min 1.88
_diffrn_source 'fine-focus sealed tube'
_exptl_absorpt_coefficient_mu 0.793
_exptl_absorpt_correction_T_max 0.9921
_exptl_absorpt_correction_T_min 0.8145
_exptl_absorpt_correction_type multi-scan
_exptl_absorpt_process_details '(SADABS; Bruker, 2007)'
_exptl_crystal_colour colorless
_exptl_crystal_density_diffrn 1.256
_exptl_crystal_density_method 'not measured'
_exptl_crystal_description prism
_exptl_crystal_F_000 1204
_exptl_crystal_size_max 0.27
_exptl_crystal_size_mid 0.06
_exptl_crystal_size_min 0.01
_refine_diff_density_max 1.068
_refine_diff_density_min -0.515
_refine_diff_density_rms 0.116
_refine_ls_extinction_method none
_refine_ls_goodness_of_fit_ref 1.016
_refine_ls_hydrogen_treatment mixed
_refine_ls_matrix_type full
_refine_ls_number_parameters 672
_refine_ls_number_reflns 10885
_refine_ls_number_restraints 139
_refine_ls_restrained_S_all 1.025
_refine_ls_R_factor_all 0.2103
_refine_ls_R_factor_gt 0.088
_refine_ls_shift/su_max 0.001
_refine_ls_shift/su_mean 0
_refine_ls_structure_factor_coef Fsqd
_refine_ls_weighting_details 'calc w=1/[\s^2^(Fo^2^)+(0.0868P)^2^+0.8260P] where P=(Fo^2^+2Fc^2^)/3'
_refine_ls_weighting_scheme calc
_refine_ls_wR_factor_gt 0.1645
_refine_ls_wR_factor_ref 0.2076
_reflns_number_gt 5253
_reflns_number_total 10885
_reflns_threshold_expression >2\s(I)
_cod_data_source_file ja5b03086_si_003.cif
_cod_data_source_block twin5
_cod_depositor_comments 'Adding full bibliography for 4123829--4123832.cif.'
_cod_database_code 4123829

loop_
_symmetry_equiv_pos_as_xyz
'x, y, z'
'-x, -y, -z'

loop_
_atom_site_label
_atom_site_type_symbol
_atom_site_fract_x
_atom_site_fract_y
_atom_site_fract_z
_atom_site_U_iso_or_equiv
_atom_site_adp_type
_atom_site_occupancy
_atom_site_symmetry_multiplicity
_atom_site_calc_flag
_atom_site_refinement_flags
C1 C 0.7601(10) -0.0042(7) 0.2511(7) 0.025(3) Uani 1 1 d U
C2 C 0.8521(10) -0.1140(6) 0.1804(7) 0.029(3) Uani 1 1 d .
H2A H 0.9454(10) -0.1348(6) 0.1668(7) 0.035 Uiso 1 1 d R
H2B H 0.8058(10) -0.1250(6) 0.1447(7) 0.035 Uiso 1 1 d R
C3 C 0.8012(10) -0.1548(6) 0.2578(7) 0.034(3) Uani 1 1 d .
H3A H 0.7361(10) -0.1879(6) 0.2578(7) 0.041 Uiso 1 1 d R
H3B H 0.8730(10) -0.1923(6) 0.2813(7) 0.041 Uiso 1 1 d R
C4 C 0.6852(11) -0.0893(6) 0.3674(7) 0.025(3) Uani 1 1 d U
C5 C 0.5490(12) -0.0903(6) 0.3855(7) 0.035(3) Uani 1 1 d .
C6 C 0.4954(12) -0.1019(7) 0.4597(10) 0.052(4) Uani 1 1 d .
H6 H 0.4073(12) -0.1048(7) 0.4739(10) 0.062 Uiso 1 1 d R
C7 C 0.5716(15) -0.1114(7) 0.5136(8) 0.061(4) Uani 1 1 d .
H7 H 0.5338(15) -0.1194(7) 0.5631(8) 0.073 Uiso 1 1 d R
C8 C 0.7035(14) -0.1089(7) 0.4958(8) 0.054(4) Uani 1 1 d .
H8 H 0.7530(14) -0.1137(7) 0.5328(8) 0.064 Uiso 1 1 d R
C9 C 0.7604(12) -0.0992(6) 0.4233(7) 0.034(3) Uani 1 1 d .
C10 C 0.9067(11) -0.0945(8) 0.4041(8) 0.055(4) Uani 1 1 d .
H10 H 0.9350(11) -0.0982(8) 0.3506(8) 0.066 Uiso 1 1 d R
C11 C 0.9906(11) -0.1718(8) 0.4481(7) 0.072(5) Uani 1 1 d .
H11A H 1.0823(11) -0.1754(8) 0.4292(7) 0.108 Uiso 1 1 d R
H11B H 0.9657(11) -0.2243(8) 0.4456(7) 0.108 Uiso 1 1 d R
H11C H 0.9743(11) -0.1637(8) 0.4985(7) 0.108 Uiso 1 1 d R
C12 C 0.9296(14) -0.0077(9) 0.4143(9) 0.091(6) Uani 1 1 d .
H12A H 0.8799(14) 0.0396(9) 0.3842(9) 0.136 Uiso 1 1 d R
H12B H 1.0211(14) -0.0060(9) 0.4013(9) 0.136 Uiso 1 1 d R
H12C H 0.9016(14) -0.0034(9) 0.4655(9) 0.136 Uiso 1 1 d R
C13 C 0.4654(11) -0.0752(7) 0.3262(7) 0.044(4) Uani 1 1 d .
H13 H 0.5272(11) -0.0829(7) 0.2794(7) 0.053 Uiso 1 1 d R
C14 C 0.3915(11) 0.0166(7) 0.3136(7) 0.057(4) Uani 1 1 d .
H14A H 0.3500(11) 0.0288(7) 0.2703(7) 0.085 Uiso 1 1 d R
H14B H 0.4505(11) 0.0552(7) 0.3079(7) 0.085 Uiso 1 1 d R
H14C H 0.3259(11) 0.0245(7) 0.3562(7) 0.085 Uiso 1 1 d R
C15 C 0.3774(15) -0.1364(8) 0.3369(9) 0.103(7) Uani 1 1 d .
H15A H 0.3129(15) -0.1293(8) 0.3800(9) 0.154 Uiso 1 1 d R
H15B H 0.4293(15) -0.1939(8) 0.3436(9) 0.154 Uiso 1 1 d R
H15C H 0.3344(15) -0.1270(8) 0.2944(9) 0.154 Uiso 1 1 d R
C16 C 0.8557(11) 0.0432(7) 0.1214(7) 0.033(3) Uani 1 1 d .
C17 C 0.9844(10) 0.0580(6) 0.1046(6) 0.024(3) Uani 1 1 d .
C18 C 1.0170(11) 0.1126(6) 0.0416(7) 0.031(3) Uani 1 1 d U
H18 H 1.1030(11) 0.1207(6) 0.0291(7) 0.038 Uiso 1 1 d R
C19 C 0.9270(12) 0.1552(7) -0.0044(6) 0.033(3) Uani 1 1 d .
H19 H 0.9518(12) 0.1942(7) -0.0462(6) 0.04 Uiso 1 1 d R
C20 C 0.8010(12) 0.1418(7) 0.0128(8) 0.041(4) Uani 1 1 d .
H20 H 0.7418(12) 0.1696(7) -0.0196(8) 0.049 Uiso 1 1 d R
C21 C 0.7625(11) 0.0850(7) 0.0763(8) 0.035(4) Uani 1 1 d .
C22 C 0.6234(12) 0.0769(7) 0.0950(8) 0.061(4) Uani 1 1 d DU
H22 H 0.6313(12) 0.0355(7) 0.1428(8) 0.074 Uiso 1 1 d R
C23 C 0.5284(10) 0.1454(7) 0.1271(7) 0.045(4) Uani 1 1 d .
H23A H 0.5433(10) 0.1997(7) 0.0978(7) 0.067 Uiso 1 1 d R
H23B H 0.5421(10) 0.1423(7) 0.1768(7) 0.067 Uiso 1 1 d R
H23C H 0.4399(10) 0.1405(7) 0.1274(7) 0.067 Uiso 1 1 d R
C24 C 0.5825(13) 0.0192(9) 0.0578(9) 0.100(6) Uani 1 1 d DU
H24A H 0.6566(13) -0.0278(9) 0.0472(9) 0.151 Uiso 1 1 d R
H24B H 0.5531(13) 0.0516(9) 0.0114(9) 0.151 Uiso 1 1 d R
H24C H 0.5103(13) -0.0049(9) 0.0900(9) 0.151 Uiso 1 1 d R
C25 C 1.0769(10) 0.0187(7) 0.1617(7) 0.038(3) Uani 1 1 d U
H25 H 1.0469(10) -0.0342(7) 0.1918(7) 0.046 Uiso 1 1 d R
C26 C 1.2162(11) -0.0089(7) 0.1282(7) 0.058(4) Uani 1 1 d .
H26A H 1.2221(11) -0.0449(7) 0.0927(7) 0.087 Uiso 1 1 d R
H26B H 1.2667(11) -0.0402(7) 0.1664(7) 0.087 Uiso 1 1 d R
H26C H 1.2498(11) 0.0419(7) 0.1041(7) 0.087 Uiso 1 1 d R
C27 C 1.0699(10) 0.0810(7) 0.2131(7) 0.057(4) Uani 1 1 d .
H27A H 1.1102(10) 0.0509(7) 0.2556(7) 0.085 Uiso 1 1 d R
H27B H 0.9804(10) 0.1068(7) 0.2288(7) 0.085 Uiso 1 1 d R
H27C H 1.1166(10) 0.1251(7) 0.1864(7) 0.085 Uiso 1 1 d R
C28 C 0.5600(9) 0.3818(6) 0.2696(6) 0.021(3) Uani 1 1 d U
C29 C 0.5350(10) 0.5226(5) 0.2885(7) 0.028(3) Uani 1 1 d U
H29A H 0.6122(10) 0.5447(5) 0.2890(7) 0.034 Uiso 1 1 d R
H29B H 0.4593(10) 0.5552(5) 0.3157(7) 0.034 Uiso 1 1 d R
C30 C 0.5155(10) 0.5246(6) 0.2089(7) 0.031(3) Uani 1 1 d .
H30A H 0.4262(10) 0.5514(6) 0.2013(7) 0.037 Uiso 1 1 d R
H30B H 0.5759(10) 0.5545(6) 0.1726(7) 0.037 Uiso 1 1 d R
C31 C 0.5463(10) 0.4041(6) 0.1366(6) 0.018(3) Uani 1 1 d U
C32 C 0.6674(10) 0.3897(6) 0.0903(6) 0.021(3) Uani 1 1 d .
C33 C 0.6648(11) 0.3701(6) 0.0220(6) 0.029(3) Uani 1 1 d .
H33 H 0.7420(11) 0.3623(6) -0.0114(6) 0.034 Uiso 1 1 d R
C34 C 0.5488(12) 0.3646(6) 0.0019(7) 0.033(3) Uani 1 1 d .
H34 H 0.5496(12) 0.3510(6) -0.0440(7) 0.04 Uiso 1 1 d R
C35 C 0.4316(10) 0.3791(6) 0.0496(7) 0.030(3) Uani 1 1 d .
H35 H 0.3549(10) 0.3742(6) 0.0354(7) 0.036 Uiso 1 1 d R
C36 C 0.4290(10) 0.3976(6) 0.1184(6) 0.020(3) Uani 1 1 d .
C37 C 0.3025(10) 0.4061(6) 0.1725(7) 0.033(3) Uani 1 1 d U
H37 H 0.3185(10) 0.4264(6) 0.2161(7) 0.04 Uiso 1 1 d R
C38 C 0.1894(10) 0.4742(8) 0.1399(8) 0.068(5) Uani 1 1 d .
H38A H 0.2059(10) 0.5316(8) 0.1312(8) 0.102 Uiso 1 1 d R
H38B H 0.1104(10) 0.4708(8) 0.1746(8) 0.102 Uiso 1 1 d R
H38C H 0.1798(10) 0.4605(8) 0.0942(8) 0.102 Uiso 1 1 d R
C39 C 0.2649(11) 0.3182(7) 0.2008(7) 0.063(4) Uani 1 1 d .
H39A H 0.2633(11) 0.2953(7) 0.1580(7) 0.094 Uiso 1 1 d R
H39B H 0.1797(11) 0.3239(7) 0.2305(7) 0.094 Uiso 1 1 d R
H39C H 0.3281(11) 0.2798(7) 0.2293(7) 0.094 Uiso 1 1 d R
C40 C 0.7914(10) 0.3953(7) 0.1146(6) 0.030(3) Uani 1 1 d .
H40 H 0.7665(10) 0.4264(7) 0.1574(6) 0.036 Uiso 1 1 d R
C41 C 0.8676(10) 0.3046(7) 0.1401(7) 0.042(3) Uani 1 1 d .
H41A H 0.8134(10) 0.2734(7) 0.1786(7) 0.064 Uiso 1 1 d R
H41B H 0.9450(10) 0.3072(7) 0.1580(7) 0.064 Uiso 1 1 d R
H41C H 0.8921(10) 0.2757(7) 0.0984(7) 0.064 Uiso 1 1 d R
C42 C 0.8778(10) 0.4445(7) 0.0552(8) 0.058(4) Uani 1 1 d .
H42A H 0.9583(10) 0.4449(7) 0.0710(8) 0.087 Uiso 1 1 d R
H42B H 0.8312(10) 0.5027(7) 0.0423(8) 0.087 Uiso 1 1 d R
H42C H 0.8968(10) 0.4168(7) 0.0128(8) 0.087 Uiso 1 1 d R
C43 C 0.5739(11) 0.3983(6) 0.3937(7) 0.022(3) Uani 1 1 d U
C44 C 0.7070(12) 0.3718(6) 0.4074(7) 0.036(3) Uani 1 1 d .
C45 C 0.7297(13) 0.3445(7) 0.4783(8) 0.048(4) Uani 1 1 d U
H45 H 0.8155(13) 0.3262(7) 0.4881(8) 0.058 Uiso 1 1 d R
C46 C 0.6279(15) 0.3425(7) 0.5367(8) 0.060(4) Uani 1 1 d .
H46 H 0.6455(15) 0.3259(7) 0.5850(8) 0.072 Uiso 1 1 d R
C47 C 0.5003(13) 0.3660(7) 0.5224(8) 0.046(4) Uani 1 1 d .
H47 H 0.4325(13) 0.3629(7) 0.5621(8) 0.055 Uiso 1 1 d R
C48 C 0.4713(12) 0.3936(6) 0.4510(7) 0.033(3) Uani 1 1 d .
C49 C 0.3347(12) 0.4153(7) 0.4357(8) 0.053(4) Uani 1 1 d .
H49 H 0.3311(12) 0.4628(7) 0.3915(8) 0.064 Uiso 1 1 d R
C50 C 0.2950(11) 0.3400(8) 0.4144(8) 0.065(5) Uani 1 1 d .
H50A H 0.3085(11) 0.2917(8) 0.4541(8) 0.097 Uiso 1 1 d R
H50B H 0.3493(11) 0.3256(8) 0.3697(8) 0.097 Uiso 1 1 d R
H50C H 0.2045(11) 0.3537(8) 0.4077(8) 0.097 Uiso 1 1 d R
C51 C 0.2291(12) 0.4473(7) 0.4970(8) 0.076(5) Uani 1 1 d U
H51A H 0.1487(12) 0.4773(7) 0.4792(8) 0.113 Uiso 1 1 d R
H51B H 0.2628(12) 0.4856(7) 0.5174(8) 0.113 Uiso 1 1 d R
H51C H 0.2129(12) 0.3986(7) 0.5345(8) 0.113 Uiso 1 1 d R
C52 C 0.8220(11) 0.3735(6) 0.3449(7) 0.039(3) Uani 1 1 d .
H52 H 0.7861(11) 0.3933(6) 0.2972(7) 0.046 Uiso 1 1 d R
C53 C 0.9112(11) 0.2849(7) 0.3434(7) 0.061(4) Uani 1 1 d .
H53A H 0.9522(11) 0.2680(7) 0.3871(7) 0.091 Uiso 1 1 d R
H53B H 0.9774(11) 0.2872(7) 0.3004(7) 0.091 Uiso 1 1 d R
H53C H 0.8601(11) 0.2436(7) 0.3425(7) 0.091 Uiso 1 1 d R
C54 C 0.9046(12) 0.4394(8) 0.3486(8) 0.069(5) Uani 1 1 d .
H54A H 0.8459(12) 0.4888(8) 0.3650(8) 0.103 Uiso 1 1 d R
H54B H 0.9530(12) 0.4571(8) 0.3009(8) 0.103 Uiso 1 1 d R
H54C H 0.9645(12) 0.4134(8) 0.3833(8) 0.103 Uiso 1 1 d R
C55 C 0.6322(12) -0.2827(7) 0.1769(8) 0.039(4) Uani 1 1 d .
D55 D 0.5732 -0.2793 0.2204 0.047 Uiso 1 1 d R
C56 C 0.7596(13) -0.3246(6) 0.1795(7) 0.037(3) Uani 1 1 d .
D56 D 0.784 -0.3541 0.2247 0.044 Uiso 1 1 d R
C57 C 0.8482(11) -0.3263(7) 0.1164(8) 0.039(3) Uani 1 1 d .
D57 D 0.935 -0.3537 0.1194 0.047 Uiso 1 1 d R
C58 C 0.8118(13) -0.2860(7) 0.0490(8) 0.043(4) Uani 1 1 d .
D58 D 0.8712 -0.2886 0.0055 0.052 Uiso 1 1 d R
C59 C 0.6822(15) -0.2444(8) 0.0476(8) 0.054(4) Uani 1 1 d .
D59 D 0.6564 -0.2154 0.0026 0.065 Uiso 1 1 d R
C60 C 0.5926(12) -0.2421(7) 0.1107(9) 0.045(4) Uani 1 1 d .
D60 D 0.5055 -0.2151 0.1083 0.054 Uiso 1 1 d R
C61 C 0.1210(11) -0.3592(7) 0.2908(8) 0.035(3) Uani 1 1 d U
N1 N 0.8226(8) -0.0213(5) 0.1846(6) 0.027(2) Uani 1 1 d U
N2 N 0.7450(7) -0.0797(5) 0.2929(6) 0.021(2) Uani 1 1 d U
N3 N 0.5521(7) 0.4306(5) 0.3192(5) 0.023(2) Uani 1 1 d .
N4 N 0.5423(8) 0.4309(5) 0.2048(5) 0.022(2) Uani 1 1 d U
O1 O 0.1235(7) -0.2009(4) 0.2491(5) 0.050(3) Uani 1 1 d U
O2 O 0.3257(7) -0.3006(4) 0.2617(6) 0.068(3) Uani 1 1 d U
O3 O 0.2120(11) -0.2996(6) 0.1645(6) 0.102(4) Uani 1 1 d U
F1 F 0.1061(9) -0.3557(5) 0.3629(5) 0.093(3) Uani 1 1 d U
F2 F 0.0035(6) -0.3542(4) 0.2788(6) 0.092(3) Uani 1 1 d U
F3 F 0.1845(5) -0.4415(3) 0.2877(4) 0.052(2) Uani 1 1 d U
S1 S 0.2061(3) -0.28072(19) 0.2344(2) 0.0401(9) Uani 1 1 d .
Cu1 Cu 0.69492(13) 0.10012(8) 0.28687(10) 0.0360(5) Uani 1 1 d .
Cu2 Cu 0.60622(13) 0.25794(8) 0.29640(10) 0.0353(5) Uani 1 1 d .
H1B H 0.670(8) 0.179(5) 0.348(5) 0.042 Uiso 1 1 d .

loop_
_atom_site_aniso_label
_atom_site_aniso_U_11
_atom_site_aniso_U_22
_atom_site_aniso_U_33
_atom_site_aniso_U_23
_atom_site_aniso_U_13
_atom_site_aniso_U_12
C1 0.014(5) 0.036(5) 0.026(6) -0.001(5) 0.002(5) -0.015(4)
C2 0.020(7) 0.024(6) 0.042(10) -0.012(6) -0.011(6) 0.008(5)
C3 0.029(7) 0.020(6) 0.055(11) -0.011(7) -0.006(7) -0.004(5)
C4 0.029(6) 0.022(5) 0.017(6) -0.003(5) -0.004(5) 0.007(4)
C5 0.040(9) 0.028(7) 0.028(9) -0.010(6) 0.022(7) -0.008(6)
C6 0.018(8) 0.041(8) 0.083(15) -0.003(9) 0.000(9) 0.005(6)
C7 0.074(12) 0.052(9) 0.030(11) 0.006(7) 0.009(9) 0.009(8)
C8 0.062(11) 0.076(10) 0.021(10) -0.006(8) -0.007(8) -0.013(8)
C9 0.046(9) 0.024(7) 0.020(9) -0.003(6) 0.003(7) 0.010(6)
C10 0.036(9) 0.092(11) 0.041(11) -0.013(9) -0.016(8) -0.012(8)
C11 0.041(9) 0.117(12) 0.036(11) -0.012(10) -0.007(8) 0.026(8)
C12 0.082(12) 0.118(13) 0.087(17) -0.005(12) -0.038(11) -0.038(10)
C13 0.027(8) 0.063(9) 0.046(11) -0.015(7) -0.017(7) -0.001(7)
C14 0.037(8) 0.080(10) 0.053(12) 0.003(8) -0.018(8) -0.014(7)
C15 0.129(15) 0.090(11) 0.125(18) 0.000(11) -0.065(13) -0.071(11)
C16 0.033(8) 0.022(7) 0.047(10) -0.020(7) 0.003(7) -0.004(6)
C17 0.021(7) 0.037(7) 0.015(8) -0.009(6) 0.000(6) -0.007(6)
C18 0.024(5) 0.039(5) 0.027(7) -0.007(5) 0.005(5) -0.007(5)
C19 0.045(9) 0.039(7) 0.012(8) -0.010(6) 0.004(7) -0.002(6)
C20 0.030(9) 0.048(8) 0.057(12) -0.026(8) -0.021(8) -0.005(6)
C21 0.026(8) 0.024(7) 0.059(12) -0.023(7) 0.003(8) -0.006(6)
C22 0.043(7) 0.055(6) 0.085(8) -0.014(6) 0.003(6) -0.016(5)
C23 0.025(7) 0.059(8) 0.040(10) -0.010(7) -0.010(7) 0.015(6)
C24 0.087(8) 0.124(8) 0.106(9) -0.043(7) -0.019(7) -0.029(6)
C25 0.029(6) 0.048(6) 0.038(7) -0.008(5) 0.003(5) -0.015(5)
C26 0.053(9) 0.071(9) 0.055(12) -0.042(8) -0.024(8) 0.018(7)
C27 0.024(8) 0.108(11) 0.053(12) -0.050(10) -0.009(7) -0.007(7)
C28 0.012(5) 0.027(5) 0.020(6) -0.004(5) 0.006(5) -0.005(4)
C29 0.031(5) 0.019(5) 0.038(6) -0.007(5) -0.005(5) -0.008(4)
C30 0.015(6) 0.029(7) 0.041(10) 0.001(6) 0.001(6) 0.001(5)
C31 0.012(5) 0.022(5) 0.019(6) -0.003(4) -0.003(5) -0.005(4)
C32 0.017(7) 0.021(6) 0.026(9) -0.002(6) -0.007(6) -0.002(5)
C33 0.034(8) 0.035(7) 0.019(9) 0.003(6) -0.002(7) -0.019(6)
C34 0.051(9) 0.035(7) 0.020(9) -0.001(6) -0.013(7) -0.018(6)
C35 0.023(7) 0.031(7) 0.039(10) -0.007(7) -0.009(7) -0.007(5)
C36 0.023(7) 0.018(6) 0.018(8) -0.009(5) -0.003(6) 0.004(5)
C37 0.028(6) 0.036(5) 0.038(7) -0.016(5) -0.002(5) -0.005(5)
C38 0.020(8) 0.112(11) 0.064(13) -0.009(10) -0.013(8) 0.002(8)
C39 0.048(9) 0.068(9) 0.066(13) -0.020(9) 0.033(8) -0.026(7)
C40 0.015(7) 0.058(8) 0.016(8) -0.014(6) 0.009(6) -0.009(6)
C41 0.022(7) 0.067(9) 0.041(10) -0.010(7) -0.005(7) -0.013(6)
C42 0.031(8) 0.061(8) 0.082(13) 0.011(8) -0.022(8) -0.022(6)
C43 0.029(6) 0.012(5) 0.022(6) -0.006(4) 0.001(5) -0.002(4)
C44 0.053(9) 0.031(7) 0.027(10) -0.007(6) -0.004(8) -0.016(6)
C45 0.052(7) 0.059(6) 0.036(7) -0.004(6) -0.010(6) -0.017(5)
C46 0.092(12) 0.063(9) 0.031(11) 0.001(8) -0.018(10) -0.029(9)
C47 0.053(10) 0.035(7) 0.044(12) -0.009(7) 0.014(8) -0.014(7)
C48 0.053(10) 0.010(6) 0.023(9) -0.005(6) 0.020(7) 0.001(6)
C49 0.042(9) 0.026(7) 0.065(12) 0.002(7) 0.018(8) 0.014(6)
C50 0.025(8) 0.094(11) 0.077(14) -0.044(10) 0.011(8) -0.006(7)
C51 0.075(7) 0.061(6) 0.079(8) -0.018(6) 0.016(6) -0.009(6)
C52 0.056(9) 0.038(7) 0.024(9) 0.005(6) -0.021(7) -0.011(7)
C53 0.052(10) 0.080(10) 0.049(12) -0.009(8) -0.020(8) -0.006(8)
C54 0.071(11) 0.091(10) 0.053(13) -0.012(9) 0.005(9) -0.048(9)
C55 0.025(8) 0.031(7) 0.066(13) -0.026(8) 0.004(7) -0.007(6)
C56 0.057(10) 0.029(7) 0.025(9) 0.002(6) -0.001(8) -0.022(7)
C57 0.029(8) 0.042(8) 0.047(11) -0.016(8) -0.002(8) -0.003(6)
C58 0.039(9) 0.045(8) 0.048(12) -0.026(8) 0.011(8) -0.012(7)
C59 0.078(12) 0.063(10) 0.035(11) -0.011(8) -0.010(9) -0.037(9)
C60 0.034(9) 0.033(8) 0.077(13) -0.008(8) -0.024(9) -0.013(6)
C61 0.026(6) 0.034(5) 0.045(7) -0.011(6) -0.013(6) 0.005(5)
N1 0.020(5) 0.020(4) 0.035(6) -0.009(4) 0.010(4) -0.002(4)
N2 0.019(4) 0.024(4) 0.021(5) -0.015(4) -0.003(4) 0.005(3)
N3 0.026(6) 0.018(5) 0.024(7) -0.007(5) -0.005(5) 0.000(4)
N4 0.026(5) 0.013(4) 0.026(6) -0.007(4) -0.003(4) 0.001(4)
O1 0.031(5) 0.020(4) 0.092(8) -0.007(4) -0.018(5) 0.011(4)
O2 0.026(5) 0.032(4) 0.141(9) -0.009(5) -0.025(5) 0.007(4)
O3 0.170(9) 0.077(6) 0.048(7) -0.007(6) -0.006(7) -0.019(6)
F1 0.120(7) 0.075(5) 0.079(7) -0.030(5) 0.020(6) -0.024(4)
F2 0.037(4) 0.050(4) 0.190(9) -0.004(5) -0.038(5) -0.006(3)
F3 0.040(4) 0.025(3) 0.087(6) -0.012(4) -0.001(4) -0.004(3)
S1 0.040(2) 0.0286(18) 0.047(3) -0.0035(19) -0.004(2) -0.0030(15)
Cu1 0.0431(10) 0.0281(8) 0.0348(12) -0.0102(9) 0.0079(9) -0.0104(7)
Cu2 0.0411(10) 0.0263(8) 0.0362(13) -0.0114(8) 0.0064(9) -0.0074(7)

loop_
_atom_type_symbol
_atom_type_description
_atom_type_scat_dispersion_real
_atom_type_scat_dispersion_imag
_atom_type_scat_source
C C 0.0033 0.0016 'International Tables Vol C Tables 4.2.6.8 and 6.1.1.4'
H H 0 0 'International Tables Vol C Tables 4.2.6.8 and 6.1.1.4'
N N 0.0061 0.0033 'International Tables Vol C Tables 4.2.6.8 and 6.1.1.4'
O O 0.0106 0.006 'International Tables Vol C Tables 4.2.6.8 and 6.1.1.4'
F F 0.0171 0.0103 'International Tables Vol C Tables 4.2.6.8 and 6.1.1.4'
S S 0.1246 0.1234 'International Tables Vol C Tables 4.2.6.8 and 6.1.1.4'
Cu Cu 0.3201 1.2651 'International Tables Vol C Tables 4.2.6.8 and 6.1.1.4'
D D 0 0 'International Tables Vol C Tables 4.2.6.8 and 6.1.1.4'

loop_
_geom_angle_atom_site_label_1
_geom_angle_atom_site_label_2
_geom_angle_atom_site_label_3
_geom_angle
N2 C1 N1 106.3(9)
N2 C1 Cu1 121.6(8)
N1 C1 Cu1 132.1(9)
H2B C2 H2A 109
H2B C2 N1 111.0(6)
H2A C2 N1 111.2(5)
H2B C2 C3 110.7(6)
H2A C2 C3 112.3(6)
N1 C2 C3 102.6(9)
H3A C3 H3B 109.2
H3A C3 N2 112.0(5)
H3B C3 N2 111.7(6)
H3A C3 C2 111.5(6)
H3B C3 C2 110.1(6)
N2 C3 C2 102.1(8)
C9 C4 N2 119.8(10)
C9 C4 C5 120.3(11)
N2 C4 C5 119.9(11)
C6 C5 C4 117.6(12)
C6 C5 C13 121.3(12)
C4 C5 C13 121.0(11)
H6 C6 C7 118.9(9)
H6 C6 C5 120.2(8)
C7 C6 C5 120.9(12)
H7 C7 C6 119.5(9)
H7 C7 C8 119.1(9)
C6 C7 C8 121.4(14)
H8 C8 C9 120.3(8)
H8 C8 C7 120.2(9)
C9 C8 C7 119.4(13)
C8 C9 C4 120.4(12)
C8 C9 C10 118.9(12)
C4 C9 C10 120.6(12)
H10 C10 C11 107.0(7)
H10 C10 C12 107.1(8)
C11 C10 C12 112.2(11)
H10 C10 C9 107.7(7)
C11 C10 C9 111.1(10)
C12 C10 C9 111.5(10)
H11C C11 H11A 109.5
H11C C11 H11B 109.5
H11A C11 H11B 109.5
H11C C11 C10 107.4(7)
H11A C11 C10 111.1(7)
H11B C11 C10 109.9(7)
H12C C12 H12B 109.5
H12C C12 H12A 109.5
H12B C12 H12A 109.5
H12C C12 C10 107.6(8)
H12B C12 C10 110.0(7)
H12A C12 C10 110.8(7)
H13 C13 C15 106.5(8)
H13 C13 C5 106.2(7)
C15 C13 C5 115.0(11)
H13 C13 C14 106.0(7)
C15 C13 C14 111.4(10)
C5 C13 C14 111.0(9)
H14A C14 H14B 109.5
H14A C14 H14C 109.5
H14B C14 H14C 109.5
H14A C14 C13 110.8(7)
H14B C14 C13 109.7(6)
H14C C14 C13 107.9(7)
H15C C15 H15A 109.5
H15C C15 H15B 109.5
H15A C15 H15B 109.5
H15C C15 C13 110.5(8)
H15A C15 C13 109.7(8)
H15B C15 C13 108.2(7)
C21 C16 C17 121.6(11)
C21 C16 N1 119.2(11)
C17 C16 N1 119.1(11)
C18 C17 C16 118.3(11)
C18 C17 C25 122.9(10)
C16 C17 C25 118.6(11)
H18 C18 C17 118.6(7)
H18 C18 C19 119.6(7)
C17 C18 C19 121.7(11)
H19 C19 C20 120.7(8)
H19 C19 C18 119.4(7)
C20 C19 C18 119.8(12)
H20 C20 C19 118.9(8)
H20 C20 C21 120.1(7)
C19 C20 C21 121.0(12)
C16 C21 C20 117.6(11)
C16 C21 C22 123.3(13)
C20 C21 C22 118.9(13)
H22 C22 C23 95.8(8)
H22 C22 C24 96.0(9)
C23 C22 C24 121.3(11)
H22 C22 C21 96.9(8)
C23 C22 C21 118.3(9)
C24 C22 C21 116.9(11)
H23C C23 H23B 109.5
H23C C23 H23A 109.5
H23B C23 H23A 109.5
H23C C23 C22 111.6(6)
H23B C23 C22 109.1(7)
H23A C23 C22 107.7(7)
H24C C24 H24A 109.5
H24C C24 H24B 109.5
H24A C24 H24B 109.5
H24C C24 C22 109.4(8)
H24A C24 C22 109.5(8)
H24B C24 C22 109.5(9)
H25 C25 C26 107.2(7)
H25 C25 C27 108.4(7)
C26 C25 C27 109.3(9)
H25 C25 C17 107.2(6)
C26 C25 C17 113.6(10)
C27 C25 C17 110.9(9)
H26C C26 H26B 109.5
H26C C26 H26A 109.5
H26B C26 H26A 109.5
H26C C26 C25 108.2(6)
H26B C26 C25 109.5(7)
H26A C26 C25 110.6(6)
H27A C27 H27C 109.5
H27A C27 H27B 109.5
H27C C27 H27B 109.5
H27A C27 C25 109.9(7)
H27C C27 C25 108.0(7)
H27B C27 C25 110.6(6)
N4 C28 N3 109.9(9)
N4 C28 Cu2 130.0(8)
N3 C28 Cu2 119.8(8)
H29A C29 H29B 109.3
H29A C29 N3 111.4(5)
H29B C29 N3 111.1(6)
H29A C29 C30 111.1(5)
H29B C29 C30 112.1(5)
N3 C29 C30 101.7(8)
H30A C30 H30B 109.4
H30A C30 N4 110.3(5)
H30B C30 N4 111.4(5)
H30A C30 C29 111.0(5)
H30B C30 C29 112.0(5)
N4 C30 C29 102.5(8)
C36 C31 C32 123.7(10)
C36 C31 N4 118.0(9)
C32 C31 N4 118.3(9)
C33 C32 C31 116.2(9)
C33 C32 C40 122.9(10)
C31 C32 C40 120.9(10)
H33 C33 C34 119.2(7)
H33 C33 C32 119.4(6)
C34 C33 C32 121.3(11)
H34 C34 C33 119.8(7)
H34 C34 C35 119.9(7)
C33 C34 C35 120.4(11)
H35 C35 C36 120.2(6)
H35 C35 C34 119.2(7)
C36 C35 C34 120.6(10)
C35 C36 C31 117.7(10)
C35 C36 C37 120.3(10)
C31 C36 C37 122.0(10)
H37 C37 C36 107.9(6)
H37 C37 C39 107.3(7)
C36 C37 C39 110.2(8)
H37 C37 C38 106.8(6)
C36 C37 C38 112.6(10)
C39 C37 C38 111.8(9)
H38C C38 H38B 109.5
H38C C38 H38A 109.5
H38B C38 H38A 109.5
H38C C38 C37 108.7(7)
H38B C38 C37 107.9(7)
H38A C38 C37 111.8(6)
H39C C39 H39B 109.5
H39C C39 H39A 109.5
H39B C39 H39A 109.5
H39C C39 C37 111.1(6)
H39B C39 C37 110.8(6)
H39A C39 C37 106.6(7)
H40 C40 C32 108.0(6)
H40 C40 C42 107.6(7)
C32 C40 C42 113.2(10)
H40 C40 C41 108.5(6)
C32 C40 C41 109.7(8)
C42 C40 C41 109.8(9)
H41C C41 H41B 109.5
H41C C41 H41A 109.5
H41B C41 H41A 109.5
H41C C41 C40 107.7(6)
H41B C41 C40 110.6(5)
H41A C41 C40 110.1(6)
H42B C42 H42C 109.5
H42B C42 H42A 109.5
H42C C42 H42A 109.5
H42B C42 C40 109.0(6)
H42C C42 C40 107.5(7)
H42A C42 C40 111.8(6)
C48 C43 N3 121.4(11)
C48 C43 C44 120.8(12)
N3 C43 C44 117.7(10)
C45 C44 C43 118.6(12)
C45 C44 C52 119.6(12)
C43 C44 C52 121.8(11)
H45 C45 C44 119.7(8)
H45 C45 C46 118.9(9)
C44 C45 C46 121.4(13)
H46 C46 C45 120.1(9)
H46 C46 C47 120.7(9)
C45 C46 C47 119.2(14)
H47 C47 C46 118.5(9)
H47 C47 C48 119.6(8)
C46 C47 C48 121.8(13)
C43 C48 C47 118.0(12)
C43 C48 C49 120.3(13)
C47 C48 C49 121.7(12)
H49 C49 C48 106.7(7)
H49 C49 C51 106.9(7)
C48 C49 C51 116.3(12)
H49 C49 C50 106.5(8)
C48 C49 C50 112.3(9)
C51 C49 C50 107.5(10)
H50B C50 H50C 109.5
H50B C50 H50A 109.5
H50C C50 H50A 109.5
H50B C50 C49 109.9(7)
H50C C50 C49 111.5(6)
H50A C50 C49 107.0(8)
H51A C51 H51C 109.5
H51A C51 H51B 109.5
H51C C51 H51B 109.5
H51A C51 C49 112.4(8)
H51C C51 C49 108.7(7)
H51B C51 C49 107.3(7)
H52 C52 C44 107.9(7)
H52 C52 C53 108.4(7)
C44 C52 C53 112.5(9)
H52 C52 C54 106.7(7)
C44 C52 C54 111.8(10)
C53 C52 C54 109.3(10)
H53C C53 H53B 109.5
H53C C53 H53A 109.5
H53B C53 H53A 109.5
H53C C53 C52 109.6(6)
H53B C53 C52 110.1(7)
H53A C53 C52 108.7(6)
H54B C54 H54C 109.5
H54B C54 H54A 109.5
H54C C54 H54A 109.5
H54B C54 C52 111.0(7)
H54C C54 C52 109.2(7)
H54A C54 C52 108.1(7)
C60 C55 C56 120.3(13)
C60 C55 D55 119.7
C56 C55 D55 120
C57 C56 C55 120.4(13)
C57 C56 D56 120.3
C55 C56 D56 119.2
C56 C57 C58 120.8(12)
C56 C57 D57 119.3
C58 C57 D57 119.9
C57 C58 C59 117.8(13)
C57 C58 D58 121.1
C59 C58 D58 121
C60 C59 C58 121.9(14)
C60 C59 D59 119.2
C58 C59 D59 118.9
C59 C60 C55 118.8(13)
C59 C60 D60 120.5
C55 C60 D60 120.7
F2 C61 F1 104.2(11)
F2 C61 F3 106.0(8)
F1 C61 F3 103.3(10)
F2 C61 S1 116.0(9)
F1 C61 S1 112.3(8)
F3 C61 S1 113.8(8)
C1 N1 C16 124.7(9)
C1 N1 C2 113.5(9)
C16 N1 C2 121.8(9)
C1 N2 C4 123.7(8)
C1 N2 C3 115.4(10)
C4 N2 C3 120.8(9)
C28 N3 C43 124.6(8)
C28 N3 C29 113.7(9)
C43 N3 C29 121.3(8)
C28 N4 C31 127.8(8)
C28 N4 C30 111.6(9)
C31 N4 C30 120.6(9)
O3 S1 O2 115.8(6)
O3 S1 O1 116.5(6)
O2 S1 O1 114.4(5)
O3 S1 C61 101.0(6)
O2 S1 C61 102.8(5)
O1 S1 C61 103.3(5)
H1B Cu1 C1 158(3)
H1B Cu1 Cu2 37(3)
C1 Cu1 Cu2 163.7(4)
H1B Cu2 C28 148(3)
H1B Cu2 Cu1 46(3)
C28 Cu2 Cu1 161.3(3)
Cu2 H1B Cu1 97(5)

loop_
_geom_bond_atom_site_label_1
_geom_bond_atom_site_label_2
_geom_bond_distance
C1 N2 1.327(12)
C1 N1 1.345(13)
C1 Cu1 1.883(11)
C2 H2B 0.97
C2 H2A 0.97
C2 N1 1.477(10)
C2 C3 1.508(15)
C3 H3A 0.97
C3 H3B 0.97
C3 N2 1.457(11)
C4 C9 1.399(15)
C4 N2 1.407(13)
C4 C5 1.422(14)
C5 C6 1.386(17)
C5 C13 1.500(15)
C6 H6 0.93
C6 C7 1.375(17)
C7 H7 0.93
C7 C8 1.382(16)
C8 H8 0.93
C8 C9 1.365(16)
C9 C10 1.540(15)
C10 H10 1
C10 C11 1.535(14)
C10 C12 1.539(15)
C11 H11C 0.96
C11 H11A 0.96
C11 H11B 0.96
C12 H12C 0.96
C12 H12B 0.96
C12 H12A 0.96
C13 H13 1
C13 C15 1.474(14)
C13 C14 1.501(13)
C14 H14A 0.96
C14 H14B 0.96
C14 H14C 0.96
C15 H15C 0.96
C15 H15A 0.96
C15 H15B 0.96
C16 C21 1.384(15)
C16 C17 1.405(13)
C16 N1 1.446(14)
C17 C18 1.351(14)
C17 C25 1.528(14)
C18 H18 0.93
C18 C19 1.373(14)
C19 H19 0.93
C19 C20 1.371(14)
C20 H20 0.93
C20 C21 1.393(16)
C21 C22 1.479(15)
C22 H22 1
C22 C23 1.462(13)
C22 C24 1.463(9)
C23 H23C 0.96
C23 H23B 0.96
C23 H23A 0.96
C24 H24C 0.98
C24 H24A 0.98
C24 H24B 0.98
C25 H25 1
C25 C26 1.492(14)
C25 C27 1.520(13)
C26 H26C 0.96
C26 H26B 0.96
C26 H26A 0.96
C27 H27A 0.96
C27 H27C 0.96
C27 H27B 0.96
C28 N4 1.322(12)
C28 N3 1.324(12)
C28 Cu2 1.927(10)
C29 H29A 0.97
C29 H29B 0.97
C29 N3 1.458(11)
C29 C30 1.540(14)
C30 H30A 0.97
C30 H30B 0.9701
C30 N4 1.492(11)
C31 C36 1.387(12)
C31 C32 1.403(13)
C31 N4 1.426(12)
C32 C33 1.391(14)
C32 C40 1.502(13)
C33 H33 0.93
C33 C34 1.384(13)
C34 H34 0.93
C34 C35 1.386(14)
C35 H35 0.93
C35 C36 1.380(14)
C36 C37 1.514(14)
C37 H37 1
C37 C39 1.525(13)
C37 C38 1.550(13)
C38 H38C 0.96
C38 H38B 0.96
C38 H38A 0.96
C39 H39C 0.96
C39 H39B 0.96
C39 H39A 0.96
C40 H40 1
C40 C42 1.508(15)
C40 C41 1.526(13)
C41 H41C 0.96
C41 H41B 0.96
C41 H41A 0.96
C42 H42B 0.96
C42 H42C 0.96
C42 H42A 0.96
C43 C48 1.375(14)
C43 N3 1.425(13)
C43 C44 1.433(14)
C44 C45 1.357(16)
C44 C52 1.517(15)
C45 H45 0.93
C45 C46 1.380(17)
C46 H46 0.93
C46 C47 1.381(15)
C47 H47 0.93
C47 C48 1.387(16)
C48 C49 1.479(16)
C49 H49 1
C49 C51 1.525(15)
C49 C50 1.531(14)
C50 H50B 0.96
C50 H50C 0.96
C50 H50A 0.96
C51 H51A 0.96
C51 H51C 0.96
C51 H51B 0.96
C52 H52 1
C52 C53 1.526(13)
C52 C54 1.552(13)
C53 H53C 0.96
C53 H53B 0.96
C53 H53A 0.96
C54 H54B 0.96
C54 H54C 0.96
C54 H54A 0.96
C55 C60 1.367(16)
C55 C56 1.369(13)
C55 D55 0.93
C56 C57 1.360(15)
C56 D56 0.93
C57 C58 1.374(16)
C57 D57 0.93
C58 C59 1.385(14)
C58 D58 0.93
C59 C60 1.366(17)
C59 D59 0.93
C60 D60 0.93
C61 F2 1.293(11)
C61 F1 1.341(14)
C61 F3 1.353(10)
C61 S1 1.770(12)
O1 S1 1.430(7)
O2 S1 1.403(8)
O3 S1 1.395(10)
Cu1 H1B 1.84(8)
Cu1 Cu2 2.5407(16)
Cu2 H1B 1.53(9)
